data_7224291
loop_
_publ_author_name
'Li, Ye-Xin'
'Yang, Xiao-Feng'
'Miao, Jin-Ling'
'Zhang, Zhen-Wei'
'Sun, Guo-Xin'

_publ_section_title
;
 Effects of substitution position on crystal packing, polymorphism and
 crystallization-induced emission of (9-anthryl)vinylstyrylbenzene isomers
;
_journal_issue 12
_journal_name_full CrystEngComm
_journal_page_first 2098
_journal_paper_doi 10.1039/C5CE02406D
_journal_volume 18
_journal_year 2016
_chemical_formula_moiety 'C30 H22'
_chemical_formula_sum 'C30 H22'
_chemical_formula_weight 382.48
_chemical_name_systematic
;
 ? 
;
_space_group_crystal_system monoclinic
_space_group_IT_number 13
_space_group_name_Hall '-P 2yc'
_space_group_name_H-M_alt 'P 1 2/c 1'
_symmetry_space_group_name_Hall '-P 2yc'
_symmetry_space_group_name_H-M 'P 1 2/c 1'
_atom_sites_solution_hydrogens geom
_atom_sites_solution_primary direct
_atom_sites_solution_secondary difmap
_audit_creation_date 2016-01-13
_audit_creation_method
;
Olex2 1.2
(compiled 2015.09.30 svn.r3233 for OlexSys, GUI svn.r5103)
;
_audit_update_record
;
2016-01-22 deposited with the CCDC.
2016-02-17 downloaded from the CCDC.
;
_cell_angle_alpha 90.00
_cell_angle_beta 106.7088(18)
_cell_angle_gamma 90.00
_cell_formula_units_Z 8
_cell_length_a 22.1305(4)
_cell_length_b 5.90728(9)
_cell_length_c 33.8663(6)
_cell_measurement_reflns_used 6744
_cell_measurement_temperature 293(2)
_cell_measurement_theta_max 72.4220
_cell_measurement_theta_min 4.1840
_cell_volume 4240.45(13)
_computing_cell_refinement
;
CrysAlisPro, Agilent Technologies,
Version 1.171.37.35 (release 13-08-2014 CrysAlis171 .NET)
(compiled Aug 13 2014,18:06:01)
;
_computing_data_collection
;
CrysAlisPro, Agilent Technologies,
Version 1.171.37.35 (release 13-08-2014 CrysAlis171 .NET)
(compiled Aug 13 2014,18:06:01)
;
_computing_data_reduction
;
CrysAlisPro, Agilent Technologies,
Version 1.171.37.35 (release 13-08-2014 CrysAlis171 .NET)
(compiled Aug 13 2014,18:06:01)
;
_computing_molecular_graphics 'Olex2 (Dolomanov et al., 2009)'
_computing_publication_material 'Olex2 (Dolomanov et al., 2009)'
_computing_structure_refinement 'ShelXL (Sheldrick, 2015)'
_computing_structure_solution 'SHELXS-97 (Sheldrick, 1990)'
_diffrn_ambient_temperature 293.15
_diffrn_detector 'CCD plate'
_diffrn_detector_area_resol_mean 16.0355
_diffrn_detector_type Eos
_diffrn_measured_fraction_theta_full 0.999
_diffrn_measured_fraction_theta_max 0.999
_diffrn_measurement_details
;
  1 omega -105.00   -4.00   1.0000   10.0000
omega____ theta____ kappa____ phi______ frames
    -      -33.5000  -19.0000   30.0000 101

  2 omega  -34.00  105.00   1.0000   10.0000
omega____ theta____ kappa____ phi______ frames
    -       35.4927    0.0000   30.0000 139

  3 omega   -4.00   74.00   1.0000   10.0000
omega____ theta____ kappa____ phi______ frames
    -       35.4927  -99.0000  -30.0000 78

  4 omega   18.00   89.00   1.0000   10.0000
omega____ theta____ kappa____ phi______ frames
    -       35.4927 -125.0000  150.0000 71

  5 omega   39.00  109.00   1.0000   30.0000
omega____ theta____ kappa____ phi______ frames
    -      108.0000  -94.0000  -60.0000 70

  6 omega   38.00   91.00   1.0000   30.0000
omega____ theta____ kappa____ phi______ frames
    -      108.0000  -30.0000 -180.0000 53

  7 omega   40.00   98.00   1.0000   30.0000
omega____ theta____ kappa____ phi______ frames
    -      108.0000  -45.0000   60.0000 58

  8 omega   39.00  109.00   1.0000   30.0000
omega____ theta____ kappa____ phi______ frames
    -      108.0000  -94.0000   30.0000 70

  9 omega   38.00   91.00   1.0000   30.0000
omega____ theta____ kappa____ phi______ frames
    -      108.0000  -30.0000  120.0000 53

 10 omega   37.00  146.00   1.0000   30.0000
omega____ theta____ kappa____ phi______ frames
    -      108.0000  -15.0000  -90.0000 109

 11 omega   40.00   98.00   1.0000   30.0000
omega____ theta____ kappa____ phi______ frames
    -      108.0000  -45.0000  -60.0000 58

 12 omega  100.00  178.00   1.0000   30.0000
omega____ theta____ kappa____ phi______ frames
    -      108.0000  111.0000 -150.0000 78

 13 omega   57.00  150.00   1.0000   30.0000
omega____ theta____ kappa____ phi______ frames
    -      108.0000  178.0000  -30.0000 93

 14 omega    9.00  103.00   1.0000   10.0000
omega____ theta____ kappa____ phi______ frames
    -       35.4927   77.0000    0.0000 94

 15 omega   -4.00   74.00   1.0000   10.0000
omega____ theta____ kappa____ phi______ frames
    -       35.4927  -99.0000 -150.0000 78

 16 omega  -34.00   55.00   1.0000   10.0000
omega____ theta____ kappa____ phi______ frames
    -       35.4927  -37.0000  -30.0000 89

 17 omega    9.00  103.00   1.0000   10.0000
omega____ theta____ kappa____ phi______ frames
    -       35.4927   77.0000 -180.0000 94
;
_diffrn_measurement_device 'four-circle diffractometer'
_diffrn_measurement_device_type 'Xcalibur, Eos, Gemini'
_diffrn_measurement_method '\w scans'
_diffrn_orient_matrix_UB_11 -0.0065190000
_diffrn_orient_matrix_UB_12 0.2561421000
_diffrn_orient_matrix_UB_13 0.0062535000
_diffrn_orient_matrix_UB_21 -0.0723917000
_diffrn_orient_matrix_UB_22 -0.0224009000
_diffrn_orient_matrix_UB_23 -0.0148354000
_diffrn_orient_matrix_UB_31 -0.0008750000
_diffrn_orient_matrix_UB_32 -0.0433574000
_diffrn_orient_matrix_UB_33 0.0446911000
_diffrn_radiation_monochromator graphite
_diffrn_radiation_probe x-ray
_diffrn_radiation_type CuK\a
_diffrn_radiation_wavelength 1.54184
_diffrn_reflns_av_R_equivalents 0.0280
_diffrn_reflns_av_unetI/netI 0.0286
_diffrn_reflns_limit_h_max 25
_diffrn_reflns_limit_h_min -26
_diffrn_reflns_limit_k_max 6
_diffrn_reflns_limit_k_min -7
_diffrn_reflns_limit_l_max 40
_diffrn_reflns_limit_l_min -26
_diffrn_reflns_number 23097
_diffrn_reflns_theta_full 66.59
_diffrn_reflns_theta_max 66.59
_diffrn_reflns_theta_min 4.17
_diffrn_source 'Enhance (Cu) X-ray Source'
_exptl_absorpt_coefficient_mu 0.512
_exptl_absorpt_correction_T_max 1.00000
_exptl_absorpt_correction_T_min 0.71188
_exptl_absorpt_correction_type multi-scan
_exptl_absorpt_process_details
;
CrysAlisPro, Agilent Technologies,
Version 1.171.37.35 (release 13-08-2014 CrysAlis171 .NET)
(compiled Aug 13 2014,18:06:01)
Empirical absorption correction using spherical harmonics,
 implemented in SCALE3 ABSPACK scaling algorithm.
;
_exptl_crystal_colour yellow
_exptl_crystal_density_diffrn 1.198
_exptl_crystal_density_method 'not measured'
_exptl_crystal_F_000 1616
_exptl_crystal_size_max 0.44
_exptl_crystal_size_mid 0.22
_exptl_crystal_size_min 0.18
_refine_diff_density_max 0.170
_refine_diff_density_min -0.167
_refine_diff_density_rms 0.033
_refine_ls_extinction_coef 0.00075(7)
_refine_ls_extinction_expression Fc^*^=kFc[1+0.001xFc^2^\l^3^/sin(2\q)]^-1/4^
_refine_ls_extinction_method SHELXL
_refine_ls_goodness_of_fit_ref 1.023
_refine_ls_hydrogen_treatment constr
_refine_ls_matrix_type full
_refine_ls_number_parameters 542
_refine_ls_number_reflns 7454
_refine_ls_number_restraints 0
_refine_ls_restrained_S_all 1.023
_refine_ls_R_factor_all 0.0677
_refine_ls_R_factor_gt 0.0448
_refine_ls_shift/su_max 0.000
_refine_ls_shift/su_mean 0.000
_refine_ls_structure_factor_coef Fsqd
_refine_ls_weighting_details 'calc w=1/[\s^2^(Fo^2^)+(0.0547P)^2^+0.4176P] where P=(Fo^2^+2Fc^2^)/3'
_refine_ls_weighting_scheme calc
_refine_ls_wR_factor_gt 0.1089
_refine_ls_wR_factor_ref 0.1220
_reflns_number_gt 5264
_reflns_number_total 7454
_reflns_threshold_expression >2sigma(I)
_cod_data_source_file c5ce02406d2.cif
_cod_data_source_block 150409_lyx_lf2_7
_cod_depositor_comments 'Adding full bibliography for 7224291--7224293.cif.'
_cod_original_cell_volume 4240.44(12)
_cod_database_code 7224291
_chemical_oxdiff_formula 'C H'
_reflns_odcompleteness_completeness 99.71
_reflns_odcompleteness_iscentric 1
_reflns_odcompleteness_theta 66.97
_olex2_refinement_description
;
1. Fixed Uiso
 At 1.2 times of:
  All C(H) groups
2.a Aromatic/amide H refined with riding coordinates:
 C2(H2), C3(H3), C4(H4), C5(H5), C7(H7), C9(H9), C10(H10), C11(H11), C12(H12),
 C15(H15), C16(H16), C18(H18), C19(H19), C20(H20), C22(H22), C23(H23), C24(H24),
  C26(H26), C27(H27), C28(H28), C29(H29), C30(H30), C32(H32), C33(H33),
 C34(H34), C35(H35), C37(H37), C39(H39), C40(H40), C41(H41), C42(H42), C45(H45),
  C46(H46), C48(H48), C49(H49), C50(H50), C52(H52), C53(H53), C54(H54),
 C56(H56), C57(H57), C58(H58), C59(H59), C60(H60)
;
_olex2_submission_special_instructions 'No special instructions were received'

loop_
_space_group_symop_id
_space_group_symop_operation_xyz
1 'x, y, z'
2 '-x, y, -z+1/2'
3 '-x, -y, -z'
4 'x, -y, z-1/2'

loop_
_atom_site_label
_atom_site_type_symbol
_atom_site_fract_x
_atom_site_fract_y
_atom_site_fract_z
_atom_site_U_iso_or_equiv
_atom_site_adp_type
_atom_site_occupancy
_atom_site_calc_flag
_atom_site_refinement_flags_posn
C1 C 1.04929(8) 0.8456(3) 0.44453(5) 0.0574(4) Uani 1 d .
C2 C 1.05172(9) 0.6595(4) 0.47160(6) 0.0743(5) Uani 1 d .
H2 H 1.0174 0.5618 0.4668 0.089 Uiso 1 calc R
C3 C 1.10304(11) 0.6214(4) 0.50434(7) 0.0868(6) Uani 1 d .
H3 H 1.1035 0.4982 0.5215 0.104 Uiso 1 calc R
C4 C 1.15531(10) 0.7667(4) 0.51241(7) 0.0862(7) Uani 1 d .
H4 H 1.1902 0.7387 0.5349 0.103 Uiso 1 calc R
C5 C 1.15546(9) 0.9455(4) 0.48813(6) 0.0780(6) Uani 1 d .
H5 H 1.1904 1.0406 0.4941 0.094 Uiso 1 calc R
C6 C 1.10268(8) 0.9926(3) 0.45313(6) 0.0616(5) Uani 1 d .
C7 C 1.10255(9) 1.1740(3) 0.42744(6) 0.0687(5) Uani 1 d .
H7 H 1.1368 1.2724 0.4337 0.082 Uiso 1 calc R
C8 C 1.05239(9) 1.2134(3) 0.39234(6) 0.0627(5) Uani 1 d .
C9 C 1.05352(11) 1.3925(4) 0.36456(8) 0.0836(6) Uani 1 d .
H9 H 1.0872 1.4932 0.3710 0.100 Uiso 1 calc R
C10 C 1.00700(12) 1.4201(4) 0.32924(8) 0.0918(7) Uani 1 d .
H10 H 1.0092 1.5373 0.3114 0.110 Uiso 1 calc R
C11 C 0.95488(11) 1.2719(4) 0.31920(7) 0.0831(6) Uani 1 d .
H11 H 0.9233 1.2902 0.2945 0.100 Uiso 1 calc R
C12 C 0.95046(9) 1.1028(3) 0.34533(6) 0.0674(5) Uani 1 d .
H12 H 0.9152 1.0093 0.3386 0.081 Uiso 1 calc R
C13 C 0.99886(8) 1.0655(3) 0.38300(6) 0.0559(4) Uani 1 d .
C14 C 0.99719(8) 0.8851(3) 0.40999(5) 0.0553(4) Uani 1 d .
C15 C 0.94133(8) 0.7336(3) 0.40160(6) 0.0613(5) Uani 1 d .
H15 H 0.9465 0.5843 0.3944 0.074 Uiso 1 calc R
C16 C 0.88615(8) 0.7942(3) 0.40351(6) 0.0606(5) Uani 1 d .
H16 H 0.8823 0.9438 0.4110 0.073 Uiso 1 calc R
C17 C 0.82847(7) 0.6549(3) 0.39524(5) 0.0523(4) Uani 1 d .
C18 C 0.82247(8) 0.4454(3) 0.37529(6) 0.0595(4) Uani 1 d .
H18 H 0.8559 0.3880 0.3669 0.071 Uiso 1 calc R
C19 C 0.76731(8) 0.3239(3) 0.36806(5) 0.0600(4) Uani 1 d .
H19 H 0.7636 0.1850 0.3546 0.072 Uiso 1 calc R
C20 C 0.71732(8) 0.4063(3) 0.38057(5) 0.0553(4) Uani 1 d .
H20 H 0.6806 0.3212 0.3759 0.066 Uiso 1 calc R
C21 C 0.72136(7) 0.6152(3) 0.40012(5) 0.0493(4) Uani 1 d .
C22 C 0.77766(7) 0.7351(3) 0.40705(5) 0.0528(4) Uani 1 d .
H22 H 0.7812 0.8748 0.4202 0.063 Uiso 1 calc R
C23 C 0.66625(8) 0.7028(3) 0.41119(5) 0.0560(4) Uani 1 d .
H23 H 0.6306 0.6110 0.4051 0.067 Uiso 1 calc R
C24 C 0.66233(8) 0.8979(3) 0.42888(5) 0.0591(4) Uani 1 d .
H24 H 0.6986 0.9863 0.4356 0.071 Uiso 1 calc R
C25 C 0.60758(8) 0.9933(3) 0.43931(5) 0.0575(4) Uani 1 d .
C26 C 0.54804(9) 0.8949(4) 0.42816(6) 0.0690(5) Uani 1 d .
H26 H 0.5413 0.7615 0.4129 0.083 Uiso 1 calc R
C27 C 0.49902(10) 0.9921(4) 0.43934(7) 0.0847(7) Uani 1 d .
H27 H 0.4595 0.9237 0.4316 0.102 Uiso 1 calc R
C28 C 0.50773(11) 1.1886(4) 0.46175(7) 0.0877(7) Uani 1 d .
H28 H 0.4744 1.2534 0.4693 0.105 Uiso 1 calc R
C29 C 0.56579(12) 1.2884(4) 0.47291(7) 0.0902(7) Uani 1 d .
H29 H 0.5720 1.4218 0.4882 0.108 Uiso 1 calc R
C30 C 0.61520(10) 1.1930(4) 0.46175(7) 0.0767(6) Uani 1 d .
H30 H 0.6544 1.2637 0.4694 0.092 Uiso 1 calc R
C31 C 0.19014(8) 0.5789(3) 0.31498(6) 0.0589(4) Uani 1 d .
C32 C 0.15919(9) 0.6081(4) 0.27205(6) 0.0721(5) Uani 1 d .
H32 H 0.1687 0.5101 0.2532 0.087 Uiso 1 calc R
C33 C 0.11647(11) 0.7744(4) 0.25810(8) 0.0881(7) Uani 1 d .
H33 H 0.0963 0.7863 0.2300 0.106 Uiso 1 calc R
C34 C 0.10207(12) 0.9302(4) 0.28563(10) 0.0985(8) Uani 1 d .
H34 H 0.0731 1.0454 0.2757 0.118 Uiso 1 calc R
C35 C 0.13040(11) 0.9118(4) 0.32642(9) 0.0865(7) Uani 1 d .
H35 H 0.1210 1.0163 0.3443 0.104 Uiso 1 calc R
C36 C 0.17444(9) 0.7360(3) 0.34270(6) 0.0655(5) Uani 1 d .
C37 C 0.20104(10) 0.7082(4) 0.38485(7) 0.0732(6) Uani 1 d .
H37 H 0.1921 0.8136 0.4028 0.088 Uiso 1 calc R
C38 C 0.24040(9) 0.5285(4) 0.40090(6) 0.0659(5) Uani 1 d .
C39 C 0.26517(11) 0.4926(5) 0.44436(7) 0.0878(7) Uani 1 d .
H39 H 0.2553 0.5951 0.4624 0.105 Uiso 1 calc R
C40 C 0.30211(12) 0.3161(5) 0.45968(7) 0.0949(8) Uani 1 d .
H40 H 0.3172 0.2966 0.4881 0.114 Uiso 1 calc R
C41 C 0.31827(10) 0.1596(5) 0.43319(7) 0.0880(7) Uani 1 d .
H41 H 0.3438 0.0366 0.4442 0.106 Uiso 1 calc R
C42 C 0.29684(9) 0.1863(4) 0.39154(7) 0.0748(6) Uani 1 d .
H42 H 0.3088 0.0827 0.3745 0.090 Uiso 1 calc R
C43 C 0.25649(8) 0.3699(3) 0.37354(6) 0.0596(5) Uani 1 d .
C44 C 0.23270(8) 0.4010(3) 0.33059(5) 0.0569(4) Uani 1 d .
C45 C 0.25246(9) 0.2456(3) 0.30240(5) 0.0635(5) Uani 1 d .
H45 H 0.2404 0.0946 0.3019 0.076 Uiso 1 calc R
C46 C 0.28591(8) 0.3087(3) 0.27815(5) 0.0582(4) Uani 1 d .
H46 H 0.2976 0.4603 0.2796 0.070 Uiso 1 calc R
C47 C 0.30728(8) 0.1684(3) 0.24873(5) 0.0520(4) Uani 1 d .
C48 C 0.28016(9) -0.0403(3) 0.23440(5) 0.0593(4) Uani 1 d .
H48 H 0.2469 -0.0954 0.2432 0.071 Uiso 1 calc R
C49 C 0.30262(9) -0.1649(3) 0.20723(5) 0.0619(5) Uani 1 d .
H49 H 0.2844 -0.3040 0.1978 0.074 Uiso 1 calc R
C50 C 0.35179(9) -0.0850(3) 0.19388(5) 0.0575(4) Uani 1 d .
H50 H 0.3668 -0.1722 0.1758 0.069 Uiso 1 calc R
C51 C 0.37948(8) 0.1236(3) 0.20688(5) 0.0504(4) Uani 1 d .
C52 C 0.35634(8) 0.2469(3) 0.23468(5) 0.0520(4) Uani 1 d .
H52 H 0.3745 0.3861 0.2440 0.062 Uiso 1 calc R
C53 C 0.42929(8) 0.2088(3) 0.19007(5) 0.0554(4) Uani 1 d .
H53 H 0.4428 0.1115 0.1727 0.066 Uiso 1 calc R
C54 C 0.45695(8) 0.4085(3) 0.19690(5) 0.0564(4) Uani 1 d .
H54 H 0.4439 0.5038 0.2147 0.068 Uiso 1 calc R
C55 C 0.50591(8) 0.4984(3) 0.17970(5) 0.0548(4) Uani 1 d .
C56 C 0.52638(9) 0.3857(3) 0.14983(6) 0.0665(5) Uani 1 d .
H56 H 0.5078 0.2489 0.1393 0.080 Uiso 1 calc R
C57 C 0.57372(10) 0.4737(4) 0.13562(7) 0.0801(6) Uani 1 d .
H57 H 0.5871 0.3947 0.1159 0.096 Uiso 1 calc R
C58 C 0.60146(10) 0.6761(4) 0.15009(8) 0.0823(6) Uani 1 d .
H58 H 0.6336 0.7341 0.1404 0.099 Uiso 1 calc R
C59 C 0.58133(10) 0.7925(4) 0.17905(7) 0.0790(6) Uani 1 d .
H59 H 0.5996 0.9309 0.1889 0.095 Uiso 1 calc R
C60 C 0.53400(9) 0.7047(3) 0.19367(6) 0.0670(5) Uani 1 d .
H60 H 0.5207 0.7854 0.2132 0.080 Uiso 1 calc R

loop_
_atom_site_aniso_label
_atom_site_aniso_U_11
_atom_site_aniso_U_22
_atom_site_aniso_U_33
_atom_site_aniso_U_23
_atom_site_aniso_U_13
_atom_site_aniso_U_12
C1 0.0521(9) 0.0664(11) 0.0553(10) -0.0095(9) 0.0184(8) -0.0053(8)
C2 0.0662(12) 0.0830(14) 0.0715(13) 0.0016(11) 0.0163(10) -0.0119(10)
C3 0.0855(15) 0.1027(17) 0.0652(13) 0.0081(12) 0.0108(11) -0.0024(13)
C4 0.0713(13) 0.1151(19) 0.0612(13) -0.0106(13) 0.0015(10) -0.0040(13)
C5 0.0586(11) 0.1019(17) 0.0685(13) -0.0209(12) 0.0099(10) -0.0173(11)
C6 0.0526(10) 0.0746(12) 0.0602(11) -0.0172(9) 0.0206(8) -0.0099(9)
C7 0.0547(10) 0.0762(13) 0.0795(13) -0.0176(11) 0.0263(10) -0.0205(9)
C8 0.0607(11) 0.0605(11) 0.0757(13) -0.0072(9) 0.0338(10) -0.0055(9)
C9 0.0780(14) 0.0759(14) 0.1062(18) 0.0084(13) 0.0412(14) -0.0100(12)
C10 0.1031(18) 0.0828(16) 0.1018(19) 0.0248(14) 0.0492(16) 0.0070(14)
C11 0.0851(15) 0.0910(16) 0.0733(14) 0.0116(12) 0.0226(12) 0.0144(13)
C12 0.0626(11) 0.0722(13) 0.0678(12) -0.0024(10) 0.0193(9) 0.0020(9)
C13 0.0517(9) 0.0595(10) 0.0610(10) -0.0099(8) 0.0232(8) 0.0010(8)
C14 0.0484(9) 0.0593(10) 0.0603(10) -0.0101(8) 0.0193(8) -0.0048(8)
C15 0.0546(10) 0.0562(10) 0.0716(12) -0.0077(9) 0.0159(9) -0.0032(8)
C16 0.0544(10) 0.0550(10) 0.0715(12) -0.0069(9) 0.0167(9) -0.0039(8)
C17 0.0480(9) 0.0488(9) 0.0548(10) 0.0026(7) 0.0062(7) -0.0032(7)
C18 0.0515(9) 0.0574(10) 0.0667(11) -0.0034(9) 0.0125(8) 0.0030(8)
C19 0.0633(11) 0.0477(10) 0.0612(11) -0.0061(8) 0.0055(8) -0.0038(8)
C20 0.0509(9) 0.0546(10) 0.0522(10) 0.0020(8) 0.0018(7) -0.0120(8)
C21 0.0464(8) 0.0530(9) 0.0432(9) 0.0065(7) 0.0043(7) -0.0044(7)
C22 0.0538(9) 0.0469(9) 0.0546(10) -0.0025(7) 0.0107(7) -0.0030(7)
C23 0.0518(9) 0.0624(11) 0.0512(10) 0.0050(8) 0.0106(7) -0.0109(8)
C24 0.0544(10) 0.0638(11) 0.0561(10) 0.0013(9) 0.0109(8) -0.0110(8)
C25 0.0588(10) 0.0653(11) 0.0489(10) 0.0074(8) 0.0162(8) 0.0004(9)
C26 0.0653(11) 0.0775(13) 0.0662(12) -0.0052(10) 0.0221(9) -0.0054(10)
C27 0.0643(12) 0.1104(18) 0.0853(15) -0.0085(14) 0.0306(11) -0.0037(12)
C28 0.0836(15) 0.1073(18) 0.0814(15) -0.0010(14) 0.0383(13) 0.0177(14)
C29 0.1038(18) 0.0822(16) 0.0885(17) -0.0159(13) 0.0338(14) 0.0062(14)
C30 0.0761(13) 0.0740(13) 0.0806(14) -0.0096(11) 0.0236(11) -0.0066(11)
C31 0.0557(10) 0.0641(11) 0.0624(11) -0.0069(9) 0.0258(8) -0.0185(9)
C32 0.0713(12) 0.0779(14) 0.0687(13) -0.0009(11) 0.0225(10) -0.0114(11)
C33 0.0780(14) 0.1002(18) 0.0830(16) 0.0121(14) 0.0183(12) -0.0063(13)
C34 0.0833(16) 0.0934(18) 0.127(2) 0.0217(17) 0.0430(17) 0.0124(14)
C35 0.0854(15) 0.0769(15) 0.113(2) -0.0050(14) 0.0542(15) -0.0016(12)
C36 0.0621(11) 0.0651(12) 0.0796(14) -0.0093(10) 0.0366(10) -0.0131(9)
C37 0.0755(13) 0.0811(14) 0.0745(14) -0.0252(11) 0.0400(11) -0.0203(11)
C38 0.0607(11) 0.0840(14) 0.0587(11) -0.0161(10) 0.0261(9) -0.0264(10)
C39 0.0846(15) 0.122(2) 0.0600(13) -0.0237(13) 0.0258(12) -0.0319(15)
C40 0.0868(16) 0.137(2) 0.0576(13) 0.0024(15) 0.0146(12) -0.0305(16)
C41 0.0728(13) 0.1111(19) 0.0754(15) 0.0177(14) 0.0137(11) -0.0152(13)
C42 0.0717(12) 0.0815(14) 0.0749(14) 0.0019(11) 0.0270(11) -0.0121(11)
C43 0.0537(10) 0.0694(11) 0.0607(11) -0.0077(9) 0.0244(8) -0.0209(9)
C44 0.0591(10) 0.0609(11) 0.0566(10) -0.0088(8) 0.0260(8) -0.0185(8)
C45 0.0768(12) 0.0569(10) 0.0616(11) -0.0073(9) 0.0275(10) -0.0140(9)
C46 0.0711(11) 0.0529(10) 0.0535(10) -0.0074(8) 0.0224(9) -0.0107(8)
C47 0.0617(10) 0.0496(9) 0.0430(9) -0.0003(7) 0.0124(7) -0.0011(8)
C48 0.0706(11) 0.0555(10) 0.0514(10) 0.0007(8) 0.0170(8) -0.0082(9)
C49 0.0798(12) 0.0462(9) 0.0550(10) -0.0058(8) 0.0122(9) -0.0041(9)
C50 0.0708(11) 0.0515(10) 0.0465(9) -0.0049(8) 0.0110(8) 0.0105(8)
C51 0.0551(9) 0.0508(9) 0.0417(9) 0.0008(7) 0.0080(7) 0.0087(7)
C52 0.0615(10) 0.0458(9) 0.0454(9) -0.0014(7) 0.0102(7) -0.0001(8)
C53 0.0583(10) 0.0565(10) 0.0495(10) -0.0033(8) 0.0125(8) 0.0124(8)
C54 0.0576(10) 0.0605(11) 0.0480(9) -0.0044(8) 0.0102(8) 0.0113(8)
C55 0.0514(9) 0.0550(10) 0.0527(10) 0.0029(8) 0.0064(7) 0.0090(8)
C56 0.0616(11) 0.0623(11) 0.0772(13) -0.0051(10) 0.0223(10) 0.0010(9)
C57 0.0687(13) 0.0865(15) 0.0922(16) 0.0011(12) 0.0346(12) 0.0064(11)
C58 0.0589(12) 0.0860(16) 0.0993(17) 0.0200(14) 0.0186(11) -0.0017(11)
C59 0.0706(13) 0.0613(12) 0.0890(15) 0.0096(11) -0.0026(11) -0.0092(10)
C60 0.0716(12) 0.0583(11) 0.0620(11) 0.0008(9) 0.0050(9) 0.0056(9)

loop_
_atom_type_symbol
_atom_type_description
_atom_type_scat_dispersion_real
_atom_type_scat_dispersion_imag
_atom_type_scat_source
C C 0.0181 0.0091 'International Tables Vol C Tables 4.2.6.8 and 6.1.1.4'
H H 0.0000 0.0000 'International Tables Vol C Tables 4.2.6.8 and 6.1.1.4'

loop_
_geom_angle_atom_site_label_1
_geom_angle_atom_site_label_2
_geom_angle_atom_site_label_3
_geom_angle
C2 C1 C6 117.58(17)
C14 C1 C2 122.33(17)
C14 C1 C6 120.08(17)
C1 C2 H2 119.3
C3 C2 C1 121.4(2)
C3 C2 H2 119.3
C2 C3 H3 119.8
C2 C3 C4 120.5(2)
C4 C3 H3 119.8
C3 C4 H4 119.7
C5 C4 C3 120.7(2)
C5 C4 H4 119.7
C4 C5 H5 119.5
C4 C5 C6 121.1(2)
C6 C5 H5 119.5
C1 C6 C5 118.75(19)
C7 C6 C1 119.49(18)
C7 C6 C5 121.75(18)
C6 C7 H7 119.2
C6 C7 C8 121.64(17)
C8 C7 H7 119.2
C7 C8 C9 121.88(19)
C7 C8 C13 119.48(18)
C9 C8 C13 118.6(2)
C8 C9 H9 119.2
C10 C9 C8 121.6(2)
C10 C9 H9 119.2
C9 C10 H10 119.9
C9 C10 C11 120.2(2)
C11 C10 H10 119.9
C10 C11 H11 119.8
C12 C11 C10 120.5(2)
C12 C11 H11 119.8
C11 C12 H12 119.3
C11 C12 C13 121.4(2)
C13 C12 H12 119.3
C12 C13 C8 117.63(17)
C14 C13 C8 119.43(17)
C14 C13 C12 122.87(17)
C1 C14 C13 119.77(16)
C1 C14 C15 119.81(16)
C13 C14 C15 120.40(16)
C14 C15 H15 117.6
C16 C15 C14 124.74(17)
C16 C15 H15 117.6
C15 C16 H16 116.1
C15 C16 C17 127.89(17)
C17 C16 H16 116.1
C18 C17 C16 122.81(15)
C22 C17 C16 119.05(15)
C22 C17 C18 118.13(15)
C17 C18 H18 119.9
C19 C18 C17 120.26(16)
C19 C18 H18 119.9
C18 C19 H19 119.7
C18 C19 C20 120.60(16)
C20 C19 H19 119.7
C19 C20 H20 119.6
C19 C20 C21 120.72(15)
C21 C20 H20 119.6
C20 C21 C22 117.59(15)
C20 C21 C23 119.31(15)
C22 C21 C23 123.06(15)
C17 C22 C21 122.69(16)
C17 C22 H22 118.7
C21 C22 H22 118.7
C21 C23 H23 116.8
C24 C23 C21 126.46(16)
C24 C23 H23 116.8
C23 C24 H24 116.1
C23 C24 C25 127.87(17)
C25 C24 H24 116.1
C26 C25 C24 123.89(17)
C30 C25 C24 118.65(17)
C30 C25 C26 117.46(18)
C25 C26 H26 119.6
C27 C26 C25 120.8(2)
C27 C26 H26 119.6
C26 C27 H27 119.6
C28 C27 C26 120.7(2)
C28 C27 H27 119.6
C27 C28 H28 120.3
C29 C28 C27 119.4(2)
C29 C28 H28 120.3
C28 C29 H29 119.8
C28 C29 C30 120.4(2)
C30 C29 H29 119.8
C25 C30 H30 119.4
C29 C30 C25 121.2(2)
C29 C30 H30 119.4
C32 C31 C36 116.96(19)
C44 C31 C32 123.05(17)
C44 C31 C36 119.96(18)
C31 C32 H32 119.1
C33 C32 C31 121.8(2)
C33 C32 H32 119.1
C32 C33 H33 119.6
C32 C33 C34 120.8(2)
C34 C33 H33 119.6
C33 C34 H34 120.1
C35 C34 C33 119.9(2)
C35 C34 H34 120.1
C34 C35 H35 119.3
C34 C35 C36 121.4(2)
C36 C35 H35 119.3
C35 C36 C31 119.2(2)
C37 C36 C31 119.09(19)
C37 C36 C35 121.7(2)
C36 C37 H37 119.1
C38 C37 C36 121.89(18)
C38 C37 H37 119.1
C37 C38 C39 122.0(2)
C37 C38 C43 119.61(18)
C39 C38 C43 118.4(2)
C38 C39 H39 119.1
C40 C39 C38 121.8(2)
C40 C39 H39 119.1
C39 C40 H40 119.8
C39 C40 C41 120.4(2)
C41 C40 H40 119.8
C40 C41 H41 119.7
C42 C41 C40 120.6(2)
C42 C41 H41 119.7
C41 C42 H42 119.3
C41 C42 C43 121.3(2)
C43 C42 H42 119.3
C42 C43 C38 117.56(18)
C44 C43 C38 119.58(19)
C44 C43 C42 122.86(18)
C31 C44 C43 119.71(17)
C31 C44 C45 120.70(17)
C43 C44 C45 119.58(18)
C44 C45 H45 118.1
C46 C45 C44 123.70(17)
C46 C45 H45 118.1
C45 C46 H46 116.1
C45 C46 C47 127.86(17)
C47 C46 H46 116.1
C48 C47 C46 122.81(15)
C52 C47 C46 118.65(15)
C52 C47 C48 118.54(15)
C47 C48 H48 119.9
C49 C48 C47 120.15(17)
C49 C48 H48 119.9
C48 C49 H49 119.8
C50 C49 C48 120.49(17)
C50 C49 H49 119.8
C49 C50 H50 119.4
C49 C50 C51 121.21(16)
C51 C50 H50 119.4
C50 C51 C52 117.47(16)
C50 C51 C53 119.53(15)
C52 C51 C53 122.95(15)
C47 C52 C51 122.13(16)
C47 C52 H52 118.9
C51 C52 H52 118.9
C51 C53 H53 116.5
C54 C53 C51 126.96(16)
C54 C53 H53 116.5
C53 C54 H54 116.1
C53 C54 C55 127.73(16)
C55 C54 H54 116.1
C56 C55 C54 123.15(17)
C60 C55 C54 119.44(16)
C60 C55 C56 117.40(17)
C55 C56 H56 119.5
C57 C56 C55 120.93(19)
C57 C56 H56 119.5
C56 C57 H57 119.6
C58 C57 C56 120.9(2)
C58 C57 H57 119.6
C57 C58 H58 120.3
C57 C58 C59 119.3(2)
C59 C58 H58 120.3
C58 C59 H59 119.9
C58 C59 C60 120.2(2)
C60 C59 H59 119.9
C55 C60 H60 119.4
C59 C60 C55 121.27(19)
C59 C60 H60 119.4

loop_
_geom_bond_atom_site_label_1
_geom_bond_atom_site_label_2
_geom_bond_distance
C1 C2 1.422(3)
C1 C6 1.427(2)
C1 C14 1.406(2)
C2 H2 0.9300
C2 C3 1.358(3)
C3 H3 0.9300
C3 C4 1.403(3)
C4 H4 0.9300
C4 C5 1.339(3)
C5 H5 0.9300
C5 C6 1.432(3)
C6 C7 1.380(3)
C7 H7 0.9300
C7 C8 1.393(3)
C8 C9 1.421(3)
C8 C13 1.432(2)
C9 H9 0.9300
C9 C10 1.345(3)
C10 H10 0.9300
C10 C11 1.409(3)
C11 H11 0.9300
C11 C12 1.357(3)
C12 H12 0.9300
C12 C13 1.427(3)
C13 C14 1.411(2)
C14 C15 1.486(2)
C15 H15 0.9300
C15 C16 1.292(2)
C16 H16 0.9300
C16 C17 1.476(2)
C17 C18 1.398(2)
C17 C22 1.381(2)
C18 H18 0.9300
C18 C19 1.376(2)
C19 H19 0.9300
C19 C20 1.382(2)
C20 H20 0.9300
C20 C21 1.391(2)
C21 C22 1.393(2)
C21 C23 1.469(2)
C22 H22 0.9300
C23 H23 0.9300
C23 C24 1.313(2)
C24 H24 0.9300
C24 C25 1.469(2)
C25 C26 1.389(3)
C25 C30 1.387(3)
C26 H26 0.9300
C26 C27 1.373(3)
C27 H27 0.9300
C27 C28 1.370(3)
C28 H28 0.9300
C28 C29 1.365(3)
C29 H29 0.9300
C29 C30 1.376(3)
C30 H30 0.9300
C31 C32 1.428(3)
C31 C36 1.432(2)
C31 C44 1.409(3)
C32 H32 0.9300
C32 C33 1.351(3)
C33 H33 0.9300
C33 C34 1.410(3)
C34 H34 0.9300
C34 C35 1.347(3)
C35 H35 0.9300
C35 C36 1.422(3)
C36 C37 1.389(3)
C37 H37 0.9300
C37 C38 1.382(3)
C38 C39 1.431(3)
C38 C43 1.433(3)
C39 H39 0.9300
C39 C40 1.335(3)
C40 H40 0.9300
C40 C41 1.404(3)
C41 H41 0.9300
C41 C42 1.362(3)
C42 H42 0.9300
C42 C43 1.425(3)
C43 C44 1.409(2)
C44 C45 1.478(2)
C45 H45 0.9300
C45 C46 1.308(2)
C46 H46 0.9300
C46 C47 1.475(2)
C47 C48 1.396(2)
C47 C52 1.385(2)
C48 H48 0.9300
C48 C49 1.378(2)
C49 H49 0.9300
C49 C50 1.376(2)
C50 H50 0.9300
C50 C51 1.390(2)
C51 C52 1.399(2)
C51 C53 1.467(2)
C52 H52 0.9300
C53 H53 0.9300
C53 C54 1.319(2)
C54 H54 0.9300
C54 C55 1.469(2)
C55 C56 1.391(2)
C55 C60 1.388(2)
C56 H56 0.9300
C56 C57 1.375(3)
C57 H57 0.9300
C57 C58 1.369(3)
C58 H58 0.9300
C58 C59 1.373(3)
C59 H59 0.9300
C59 C60 1.382(3)
C60 H60 0.9300

loop_
_geom_torsion_atom_site_label_1
_geom_torsion_atom_site_label_2
_geom_torsion_atom_site_label_3
_geom_torsion_atom_site_label_4
_geom_torsion
C1 C2 C3 C4 0.3(3)
C1 C6 C7 C8 -2.3(3)
C1 C14 C15 C16 113.3(2)
C2 C1 C6 C5 0.1(3)
C2 C1 C6 C7 179.41(17)
C2 C1 C14 C13 -176.62(16)
C2 C1 C14 C15 2.0(3)
C2 C3 C4 C5 0.2(4)
C3 C4 C5 C6 -0.5(3)
C4 C5 C6 C1 0.3(3)
C4 C5 C6 C7 -178.94(19)
C5 C6 C7 C8 176.98(18)
C6 C1 C2 C3 -0.4(3)
C6 C1 C14 C13 2.4(2)
C6 C1 C14 C15 -179.02(16)
C6 C7 C8 C9 -176.48(18)
C6 C7 C8 C13 1.4(3)
C7 C8 C9 C10 175.2(2)
C7 C8 C13 C12 -175.88(16)
C7 C8 C13 C14 1.3(2)
C8 C9 C10 C11 1.0(4)
C8 C13 C14 C1 -3.2(2)
C8 C13 C14 C15 178.20(15)
C9 C8 C13 C12 2.1(3)
C9 C8 C13 C14 179.32(16)
C9 C10 C11 C12 1.3(4)
C10 C11 C12 C13 -1.8(3)
C11 C12 C13 C8 0.1(3)
C11 C12 C13 C14 -177.04(18)
C12 C13 C14 C1 173.86(16)
C12 C13 C14 C15 -4.7(3)
C13 C8 C9 C10 -2.7(3)
C13 C14 C15 C16 -68.1(3)
C14 C1 C2 C3 178.6(2)
C14 C1 C6 C5 -178.93(16)
C14 C1 C6 C7 0.3(3)
C14 C15 C16 C17 179.33(17)
C15 C16 C17 C18 -14.3(3)
C15 C16 C17 C22 166.69(19)
C16 C17 C18 C19 -179.39(17)
C16 C17 C22 C21 179.48(16)
C17 C18 C19 C20 -0.3(3)
C18 C17 C22 C21 0.4(3)
C18 C19 C20 C21 1.0(3)
C19 C20 C21 C22 -0.9(2)
C19 C20 C21 C23 177.03(15)
C20 C21 C22 C17 0.2(2)
C20 C21 C23 C24 -178.54(17)
C21 C23 C24 C25 178.15(16)
C22 C17 C18 C19 -0.4(3)
C22 C21 C23 C24 -0.7(3)
C23 C21 C22 C17 -177.65(15)
C23 C24 C25 C26 -6.1(3)
C23 C24 C25 C30 173.61(19)
C24 C25 C26 C27 179.28(18)
C24 C25 C30 C29 -179.05(19)
C25 C26 C27 C28 0.0(3)
C26 C25 C30 C29 0.7(3)
C26 C27 C28 C29 0.2(4)
C27 C28 C29 C30 0.1(4)
C28 C29 C30 C25 -0.5(4)
C30 C25 C26 C27 -0.5(3)
C31 C32 C33 C34 1.7(3)
C31 C36 C37 C38 -2.5(3)
C31 C44 C45 C46 65.8(3)
C32 C31 C36 C35 -0.9(2)
C32 C31 C36 C37 177.00(16)
C32 C31 C44 C43 -173.63(16)
C32 C31 C44 C45 6.1(3)
C32 C33 C34 C35 -1.0(4)
C33 C34 C35 C36 -0.7(4)
C34 C35 C36 C31 1.6(3)
C34 C35 C36 C37 -176.2(2)
C35 C36 C37 C38 175.39(18)
C36 C31 C32 C33 -0.8(3)
C36 C31 C44 C43 4.1(2)
C36 C31 C44 C45 -176.24(15)
C36 C37 C38 C39 -176.58(18)
C36 C37 C38 C43 2.4(3)
C37 C38 C39 C40 178.6(2)
C37 C38 C43 C42 -179.52(16)
C37 C38 C43 C44 0.9(2)
C38 C39 C40 C41 0.5(4)
C38 C43 C44 C31 -4.1(2)
C38 C43 C44 C45 176.21(15)
C39 C38 C43 C42 -0.5(2)
C39 C38 C43 C44 179.93(16)
C39 C40 C41 C42 0.4(4)
C40 C41 C42 C43 -1.4(3)
C41 C42 C43 C38 1.4(3)
C41 C42 C43 C44 -179.06(18)
C42 C43 C44 C31 176.35(16)
C42 C43 C44 C45 -3.4(2)
C43 C38 C39 C40 -0.4(3)
C43 C44 C45 C46 -114.5(2)
C44 C31 C32 C33 177.00(18)
C44 C31 C36 C35 -178.72(16)
C44 C31 C36 C37 -0.8(2)
C44 C45 C46 C47 -179.23(17)
C45 C46 C47 C48 18.2(3)
C45 C46 C47 C52 -161.79(19)
C46 C47 C48 C49 -179.33(17)
C46 C47 C52 C51 179.77(16)
C47 C48 C49 C50 -0.1(3)
C48 C47 C52 C51 -0.3(2)
C48 C49 C50 C51 -0.9(3)
C49 C50 C51 C52 1.3(2)
C49 C50 C51 C53 -176.42(16)
C50 C51 C52 C47 -0.7(2)
C50 C51 C53 C54 174.82(17)
C51 C53 C54 C55 -178.63(15)
C52 C47 C48 C49 0.7(3)
C52 C51 C53 C54 -2.8(3)
C53 C51 C52 C47 176.92(15)
C53 C54 C55 C56 6.0(3)
C53 C54 C55 C60 -173.63(17)
C54 C55 C56 C57 -178.00(18)
C54 C55 C60 C59 178.36(17)
C55 C56 C57 C58 -0.8(3)
C56 C55 C60 C59 -1.2(3)
C56 C57 C58 C59 -0.3(3)
C57 C58 C59 C60 0.7(3)
C58 C59 C60 C55 0.1(3)
C60 C55 C56 C57 1.6(3)
